data_1534199
loop_
_publ_author_name
'Baernighausen, H.'

_publ_section_title
;
 Darstellung und Kristalldaten von Europium(II)-jodid Eu J2 und
 Europium(III)-oxidjodid Eu O J
;
_journal_name_full 'Journal fuer Praktische Chemie'
_journal_page_first 313
_journal_page_last 322
_journal_volume 14
_journal_year 1961
_chemical_formula_sum 'Eu I O'
_chemical_name_systematic 'Eu O I'
_space_group_IT_number 129
_symmetry_space_group_name_Hall 'P 4ab 2ab -1ab'
_symmetry_space_group_name_H-M 'P 4/n m m :1'
_cell_angle_alpha 90
_cell_angle_beta 90
_cell_angle_gamma 90
_cell_formula_units_Z 2
_cell_length_a 3.993
_cell_length_b 3.993
_cell_length_c 9.186
_cell_volume 146.462
_citation_journal_id_ASTM JPCEAO
_cod_data_source_file Baernighausen_JPCEAO_1961_1994.cif
_cod_data_source_block Eu1I1O1
_cod_original_sg_symbol_Hall '-P 4a 2a (x-1/4,y+1/4,z)'
_cod_original_formula_sum 'Eu1 I1 O1'
_cod_database_code 1534199

loop_
_symmetry_equiv_pos_as_xyz
x,y,z
-y+1/2,x+1/2,z
-x,-y,z
y+1/2,-x+1/2,z
x+1/2,-y+1/2,-z
y,x,-z
-x+1/2,y+1/2,-z
-y,-x,-z
-x+1/2,-y+1/2,-z
y,-x,-z
x+1/2,y+1/2,-z
-y,x,-z
-x,y,z
-y+1/2,-x+1/2,z
x,-y,z
y+1/2,x+1/2,z

loop_
_atom_site_label
_atom_site_type_symbol
_atom_site_fract_x
_atom_site_fract_y
_atom_site_fract_z
_atom_site_occupancy
_atom_site_U_iso_or_equiv
Eu1 Eu+3 0 0.5 0.12 1 0.0
O1 O-2 0 0 0 1 0.0
I1 I-1 0 0.5 0.675 1 0.0
